data_7239345
loop_
_publ_author_name
'Jena, Himanshu Sekhar'

_publ_section_title
;
 Diastereoselective self-assembly of heterochiral Zn(ii) complexes of
 racemic Schiff bases in a chiral self-discriminating process: effect of
 non-covalent interactions on solid state structural self-assembly
;
_journal_issue 6
_journal_name_full 'RSC Adv.'
_journal_page_first 3028
_journal_paper_doi 10.1039/C3RA45082A
_journal_volume 4
_journal_year 2014
_chemical_formula_moiety 'C46 H34 N6 O8 Zn2'
_chemical_formula_sum 'C46 H34 N6 O8 Zn2'
_chemical_formula_weight 929.57
_chemical_name_common 'Complex 4'
_space_group_IT_number 15
_space_group_name_Hall '-C 2yc'
_space_group_name_H-M_alt 'C 1 2/c 1'
_symmetry_cell_setting monoclinic
_symmetry_space_group_name_Hall '-C 2yc'
_symmetry_space_group_name_H-M 'C 1 2/c 1'
_atom_sites_solution_hydrogens geom
_atom_sites_solution_primary direct
_atom_sites_solution_secondary difmap
_audit_creation_method SHELXL-97
_cell_angle_alpha 90.00
_cell_angle_beta 114.515(13)
_cell_angle_gamma 90.00
_cell_formula_units_Z 4
_cell_length_a 22.625(3)
_cell_length_b 8.3854(8)
_cell_length_c 22.904(3)
_cell_measurement_reflns_used 1695
_cell_measurement_temperature 296(2)
_cell_measurement_theta_max 20.21
_cell_measurement_theta_min 2.01
_cell_volume 3953.6(9)
_computing_cell_refinement 'Bruker SMART'
_computing_data_collection 'Bruker SMART'
_computing_data_reduction 'Bruker SAINT'
_computing_molecular_graphics 'Bruker SHELXTL'
_computing_publication_material 'Bruker SHELXTL'
_computing_structure_refinement 'SHELXL-97 (Sheldrick, 1997)'
_computing_structure_solution 'SHELXS-97 (Sheldrick, 1990)'
_diffrn_ambient_temperature 296(2)
_diffrn_measured_fraction_theta_full 1.00
_diffrn_measured_fraction_theta_max 1.00
_diffrn_measurement_device_type 'Bruker APEX-II CCD'
_diffrn_measurement_method '\f and \w scans'
_diffrn_radiation_monochromator graphite
_diffrn_radiation_source 'fine-focus sealed tube'
_diffrn_radiation_type MoK\a
_diffrn_radiation_wavelength 0.71073
_diffrn_reflns_av_R_equivalents 0.0558
_diffrn_reflns_av_sigmaI/netI 0.0834
_diffrn_reflns_limit_h_max 28
_diffrn_reflns_limit_h_min -28
_diffrn_reflns_limit_k_max 10
_diffrn_reflns_limit_k_min -10
_diffrn_reflns_limit_l_max 28
_diffrn_reflns_limit_l_min -28
_diffrn_reflns_number 8798
_diffrn_reflns_theta_full 26.52
_diffrn_reflns_theta_max 26.52
_diffrn_reflns_theta_min 1.95
_diffrn_standards_decay_% 0.0(1)
_exptl_absorpt_coefficient_mu 1.280
_exptl_absorpt_correction_T_max 0.699
_exptl_absorpt_correction_T_min 0.590
_exptl_absorpt_correction_type multi-scan
_exptl_absorpt_process_details multi-scan
_exptl_crystal_colour White
_exptl_crystal_density_diffrn 1.562
_exptl_crystal_density_method 'not measured'
_exptl_crystal_description Needle
_exptl_crystal_F_000 1904
_exptl_crystal_size_max 0.46
_exptl_crystal_size_mid 0.35
_exptl_crystal_size_min 0.28
_refine_diff_density_max 0.289
_refine_diff_density_min -0.450
_refine_diff_density_rms 0.070
_refine_ls_extinction_method none
_refine_ls_goodness_of_fit_ref 1.021
_refine_ls_hydrogen_treatment constr
_refine_ls_matrix_type full
_refine_ls_number_parameters 280
_refine_ls_number_reflns 4120
_refine_ls_number_restraints 0
_refine_ls_restrained_S_all 1.021
_refine_ls_R_factor_all 0.0998
_refine_ls_R_factor_gt 0.0459
_refine_ls_shift/su_max 0.002
_refine_ls_shift/su_mean 0.000
_refine_ls_structure_factor_coef Fsqd
_refine_ls_weighting_details 'calc w=1/[\s^2^(Fo^2^)+(0.0350P)^2^+0.0000P] where P=(Fo^2^+2Fc^2^)/3'
_refine_ls_weighting_scheme calc
_refine_ls_wR_factor_gt 0.0844
_refine_ls_wR_factor_ref 0.0981
_reflns_number_gt 2082
_reflns_number_total 4120
_reflns_threshold_expression >2sigma(I)
_cod_data_source_file c3ra45082a.txt
_cod_data_source_block 4_Zn-NO3
_cod_depositor_comments
;
The following automatic conversions were performed:

data item '_symmetry_cell_setting' value 'Monoclinic' was changed to
'monoclinic' in accordance with the
/home/saulius/struct/COD-crude-data/automatic-downloads/DataCite-retrospective/RSC/depositions/lib/dictionaries/cif_core.dic
dictionary named 'cif_core.dic' version 2.4.2 last updated on
2011-04-26.

Automatic conversion script
Id: cif_fix_values 6909 2019-04-08 15:41:33Z antanas 
;
_cod_original_cell_volume 3953.5(9)
_cod_original_sg_symbol_H-M 'C 2/c'
_cod_database_code 7239345

loop_
_symmetry_equiv_pos_as_xyz
'x, y, z'
'-x, y, -z+1/2'
'x+1/2, y+1/2, z'
'-x+1/2, y+1/2, -z+1/2'
'-x, -y, -z'
'x, -y, z-1/2'
'-x+1/2, -y+1/2, -z'
'x+1/2, -y+1/2, z-1/2'

loop_
_atom_site_label
_atom_site_type_symbol
_atom_site_fract_x
_atom_site_fract_y
_atom_site_fract_z
_atom_site_U_iso_or_equiv
_atom_site_adp_type
_atom_site_occupancy
_atom_site_symmetry_multiplicity
_atom_site_calc_flag
_atom_site_refinement_flags
Zn1 Zn 1.03717(2) 0.65125(6) 1.03431(2) 0.04596(18) Uani 1 1 d .
C23 C 0.89216(17) 0.6552(5) 0.95844(17) 0.0409(10) Uani 1 1 d .
C5 C 1.12912(17) 0.8431(5) 1.00634(16) 0.0387(10) Uani 1 1 d .
C13 C 0.95336(17) 0.8283(4) 0.91455(16) 0.0401(10) Uani 1 1 d .
H13 H 0.9496 0.8943 0.8806 0.048 Uiso 1 1 calc R
C15 C 0.83241(17) 0.8326(4) 0.86722(15) 0.0363(9) Uani 1 1 d .
C7 C 1.07096(16) 0.8285(5) 0.88670(17) 0.0404(10) Uani 1 1 d .
C14 C 0.89390(17) 0.7695(4) 0.91494(16) 0.0347(9) Uani 1 1 d .
C6 C 1.06558(16) 0.8779(5) 0.94787(16) 0.0405(10) Uani 1 1 d .
H6 H 1.0580 0.9933 0.9460 0.049 Uiso 1 1 calc R
C12 C 1.07134(17) 0.6695(5) 0.87147(18) 0.0485(11) Uani 1 1 d .
H12 H 1.0677 0.5916 0.8987 0.058 Uiso 1 1 calc R
C20 C 0.77342(18) 0.7832(5) 0.86935(18) 0.0443(11) Uani 1 1 d .
C19 C 0.71292(19) 0.8366(5) 0.82117(19) 0.0545(12) Uani 1 1 d .
H19 H 0.6743 0.8042 0.8228 0.065 Uiso 1 1 calc R
C16 C 0.82802(18) 0.9361(5) 0.81740(17) 0.0497(11) Uani 1 1 d .
H16 H 0.8658 0.9739 0.8154 0.060 Uiso 1 1 calc R
C22 C 0.83265(19) 0.6206(5) 0.96207(19) 0.0553(12) Uani 1 1 d .
H22 H 0.8324 0.5546 0.9946 0.066 Uiso 1 1 calc R
C17 C 0.7678(2) 0.9829(5) 0.77100(18) 0.0580(13) Uani 1 1 d .
H17 H 0.7659 1.0490 0.7377 0.070 Uiso 1 1 calc R
C1 C 1.1835(2) 0.7198(5) 1.10400(18) 0.0578(13) Uani 1 1 d .
H1 H 1.1821 0.6551 1.1364 0.069 Uiso 1 1 calc R
C18 C 0.7109(2) 0.9327(5) 0.77360(19) 0.0575(13) Uani 1 1 d .
H18 H 0.6711 0.9656 0.7423 0.069 Uiso 1 1 calc R
C4 C 1.18708(19) 0.9061(6) 1.00960(19) 0.0582(13) Uani 1 1 d .
H4 H 1.1880 0.9703 0.9769 0.070 Uiso 1 1 calc R
C21 C 0.77534(18) 0.6824(5) 0.9185(2) 0.0564(13) Uani 1 1 d .
H21 H 0.7368 0.6566 0.9217 0.068 Uiso 1 1 calc R
C11 C 1.07712(18) 0.6252(6) 0.8154(2) 0.0609(13) Uani 1 1 d .
H11 H 1.0769 0.5180 0.8048 0.073 Uiso 1 1 calc R
C2 C 1.24209(19) 0.7778(5) 1.11030(19) 0.0553(13) Uani 1 1 d .
H2 H 1.2798 0.7537 1.1463 0.066 Uiso 1 1 calc R
C10 C 1.0832(2) 0.7414(8) 0.7755(2) 0.0702(16) Uani 1 1 d .
H10 H 1.0874 0.7123 0.7383 0.084 Uiso 1 1 calc R
C3 C 1.24407(19) 0.8707(6) 1.0633(2) 0.0652(14) Uani 1 1 d .
H3 H 1.2836 0.9114 1.0666 0.078 Uiso 1 1 calc R
C8 C 1.07623(18) 0.9436(6) 0.84570(19) 0.0567(13) Uani 1 1 d .
H8 H 1.0752 1.0511 0.8552 0.068 Uiso 1 1 calc R
C9 C 1.0830(2) 0.8993(7) 0.7906(2) 0.0718(15) Uani 1 1 d .
H9 H 1.0875 0.9770 0.7638 0.086 Uiso 1 1 calc R
N1 N 1.12707(14) 0.7520(4) 1.05265(14) 0.0455(9) Uani 1 1 d .
N2 N 1.01132(14) 0.7988(4) 0.95647(13) 0.0377(8) Uani 1 1 d .
N3 N 1.04537(17) 0.6901(5) 1.15055(17) 0.0589(11) Uani 1 1 d .
O1 O 0.94437(11) 0.5732(3) 0.99744(11) 0.0427(7) Uani 1 1 d .
O2 O 1.06327(13) 0.5638(4) 1.13173(13) 0.0580(8) Uani 1 1 d .
O3 O 1.02338(14) 0.8002(4) 1.10985(13) 0.0681(9) Uani 1 1 d .
O4 O 1.05066(17) 0.7037(4) 1.20523(14) 0.0892(12) Uani 1 1 d .

loop_
_atom_site_aniso_label
_atom_site_aniso_U_11
_atom_site_aniso_U_22
_atom_site_aniso_U_33
_atom_site_aniso_U_23
_atom_site_aniso_U_13
_atom_site_aniso_U_12
Zn1 0.0347(3) 0.0533(3) 0.0385(3) 0.0100(3) 0.00389(19) -0.0004(3)
C23 0.033(2) 0.047(2) 0.040(2) 0.004(2) 0.0119(18) 0.001(2)
C5 0.031(2) 0.044(2) 0.035(2) -0.004(2) 0.0075(17) -0.001(2)
C13 0.042(2) 0.041(2) 0.034(2) 0.0049(19) 0.0117(18) 0.002(2)
C15 0.035(2) 0.040(2) 0.0288(19) -0.0067(19) 0.0077(16) 0.001(2)
C7 0.021(2) 0.058(3) 0.037(2) 0.007(2) 0.0077(17) 0.003(2)
C14 0.027(2) 0.038(2) 0.032(2) -0.0030(19) 0.0055(17) 0.0015(18)
C6 0.030(2) 0.042(3) 0.044(2) 0.003(2) 0.0097(18) -0.0005(19)
C12 0.037(2) 0.059(3) 0.044(2) -0.001(2) 0.0111(18) 0.005(2)
C20 0.035(3) 0.044(2) 0.047(2) -0.003(2) 0.010(2) 0.003(2)
C19 0.033(2) 0.058(3) 0.058(3) -0.009(3) 0.005(2) 0.002(2)
C16 0.040(3) 0.061(3) 0.039(2) 0.004(2) 0.007(2) 0.007(2)
C22 0.042(3) 0.067(3) 0.060(3) 0.019(3) 0.024(2) 0.007(2)
C17 0.050(3) 0.068(3) 0.040(2) 0.008(2) 0.004(2) 0.013(3)
C1 0.045(3) 0.069(3) 0.044(2) 0.005(2) 0.002(2) -0.001(2)
C18 0.038(3) 0.062(3) 0.046(3) -0.001(2) -0.009(2) 0.013(2)
C4 0.043(3) 0.075(3) 0.051(3) -0.001(2) 0.014(2) -0.009(2)
C21 0.028(2) 0.066(3) 0.075(3) 0.007(3) 0.022(2) -0.001(2)
C11 0.040(3) 0.078(4) 0.052(3) -0.011(3) 0.008(2) 0.002(2)
C2 0.032(3) 0.072(3) 0.046(2) -0.013(3) 0.000(2) 0.002(2)
C10 0.041(3) 0.126(5) 0.037(3) -0.001(3) 0.010(2) 0.011(3)
C3 0.034(3) 0.092(4) 0.061(3) -0.020(3) 0.011(2) -0.017(3)
C8 0.047(3) 0.077(4) 0.045(2) 0.009(3) 0.017(2) 0.003(2)
C9 0.058(3) 0.106(5) 0.052(3) 0.019(3) 0.023(2) 0.006(3)
N1 0.0296(19) 0.056(2) 0.0373(17) 0.0029(18) -0.0003(15) 0.0017(17)
N2 0.0271(18) 0.046(2) 0.0338(16) 0.0018(15) 0.0060(14) -0.0052(15)
N3 0.052(2) 0.075(3) 0.042(2) 0.001(2) 0.0124(19) 0.003(2)
O1 0.0282(15) 0.0496(17) 0.0426(14) 0.0120(14) 0.0068(12) 0.0075(13)
O2 0.056(2) 0.056(2) 0.0555(18) 0.0012(17) 0.0162(15) 0.0080(16)
O3 0.074(2) 0.064(2) 0.0595(19) 0.0190(18) 0.0213(16) 0.0119(17)
O4 0.117(3) 0.100(3) 0.052(2) 0.001(2) 0.036(2) 0.018(2)

loop_
_atom_type_symbol
_atom_type_description
_atom_type_scat_dispersion_real
_atom_type_scat_dispersion_imag
_atom_type_scat_source
C C 0.0033 0.0016 'International Tables Vol C Tables 4.2.6.8 and 6.1.1.4'
H H 0.0000 0.0000 'International Tables Vol C Tables 4.2.6.8 and 6.1.1.4'
N N 0.0061 0.0033 'International Tables Vol C Tables 4.2.6.8 and 6.1.1.4'
O O 0.0106 0.0060 'International Tables Vol C Tables 4.2.6.8 and 6.1.1.4'
Zn Zn 0.2839 1.4301 'International Tables Vol C Tables 4.2.6.8 and 6.1.1.4'

loop_
_geom_angle_atom_site_label_1
_geom_angle_atom_site_label_2
_geom_angle_atom_site_label_3
_geom_angle
_geom_angle_site_symmetry_1
_geom_angle_site_symmetry_3
O1 Zn1 N2 87.70(10) . .
O1 Zn1 N1 167.65(11) . .
N2 Zn1 N1 80.33(12) . .
O1 Zn1 O1 83.55(10) . 5_767
N2 Zn1 O1 105.29(11) . 5_767
N1 Zn1 O1 96.58(11) . 5_767
O1 Zn1 O2 96.42(10) . .
N2 Zn1 O2 162.07(12) . .
N1 Zn1 O2 95.91(11) . .
O1 Zn1 O2 92.52(11) 5_767 .
O1 Zn1 O3 92.82(11) . .
N2 Zn1 O3 104.64(12) . .
N1 Zn1 O3 93.16(12) . .
O1 Zn1 O3 149.66(10) 5_767 .
O2 Zn1 O3 57.84(11) . .
O1 Zn1 Zn1 43.03(7) . 5_767
N2 Zn1 Zn1 98.91(8) . 5_767
N1 Zn1 Zn1 135.85(9) . 5_767
O1 Zn1 Zn1 40.52(6) 5_767 5_767
O2 Zn1 Zn1 95.93(8) . 5_767
O3 Zn1 Zn1 128.67(8) . 5_767
O1 C23 C14 123.4(3) . .
O1 C23 C22 117.0(4) . .
C14 C23 C22 119.5(3) . .
N1 C5 C4 121.6(3) . .
N1 C5 C6 118.6(3) . .
C4 C5 C6 119.9(4) . .
N2 C13 C14 126.6(3) . .
C16 C15 C20 117.3(3) . .
C16 C15 C14 123.7(4) . .
C20 C15 C14 119.0(3) . .
C12 C7 C8 119.4(4) . .
C12 C7 C6 120.7(4) . .
C8 C7 C6 119.9(4) . .
C23 C14 C13 123.0(3) . .
C23 C14 C15 118.8(3) . .
C13 C14 C15 118.3(3) . .
N2 C6 C7 113.0(3) . .
N2 C6 C5 109.1(3) . .
C7 C6 C5 110.5(3) . .
C7 C12 C11 120.2(4) . .
C21 C20 C15 119.4(3) . .
C21 C20 C19 120.9(4) . .
C15 C20 C19 119.7(4) . .
C18 C19 C20 121.0(4) . .
C17 C16 C15 120.7(4) . .
C21 C22 C23 121.1(4) . .
C18 C17 C16 121.1(4) . .
N1 C1 C2 123.0(4) . .
C19 C18 C17 120.1(4) . .
C5 C4 C3 118.2(4) . .
C22 C21 C20 121.4(4) . .
C10 C11 C12 119.6(5) . .
C3 C2 C1 118.4(4) . .
C9 C10 C11 120.3(5) . .
C2 C3 C4 120.2(4) . .
C9 C8 C7 120.3(5) . .
C10 C9 C8 120.2(5) . .
C5 N1 C1 118.5(4) . .
C5 N1 Zn1 115.4(2) . .
C1 N1 Zn1 125.7(3) . .
C13 N2 C6 117.4(3) . .
C13 N2 Zn1 126.9(3) . .
C6 N2 Zn1 115.7(2) . .
O4 N3 O3 122.3(4) . .
O4 N3 O2 121.3(4) . .
O3 N3 O2 116.3(4) . .
C23 O1 Zn1 126.1(2) . .
C23 O1 Zn1 118.2(2) . 5_767
Zn1 O1 Zn1 96.45(10) . 5_767
N3 O2 Zn1 94.4(2) . .
N3 O3 Zn1 91.4(3) . .

loop_
_geom_bond_atom_site_label_1
_geom_bond_atom_site_label_2
_geom_bond_distance
_geom_bond_site_symmetry_2
Zn1 O1 2.019(2) .
Zn1 N2 2.046(3) .
Zn1 N1 2.078(3) .
Zn1 O1 2.121(3) 5_767
Zn1 O2 2.184(3) .
Zn1 O3 2.258(3) .
Zn1 Zn1 3.0885(10) 5_767
C23 O1 1.338(4) .
C23 C14 1.395(5) .
C23 C22 1.413(5) .
C5 N1 1.323(4) .
C5 C4 1.387(5) .
C5 C6 1.532(4) .
C13 N2 1.287(4) .
C13 C14 1.436(5) .
C15 C16 1.404(5) .
C15 C20 1.418(5) .
C15 C14 1.466(4) .
C7 C12 1.379(5) .
C7 C8 1.386(5) .
C7 C6 1.514(5) .
C6 N2 1.478(4) .
C12 C11 1.395(5) .
C20 C21 1.394(5) .
C20 C19 1.428(5) .
C19 C18 1.341(5) .
C16 C17 1.392(4) .
C22 C21 1.368(5) .
C17 C18 1.379(5) .
C1 N1 1.356(4) .
C1 C2 1.363(5) .
C4 C3 1.396(5) .
C11 C10 1.380(6) .
C2 C3 1.344(6) .
C10 C9 1.369(7) .
C8 C9 1.383(6) .
N3 O4 1.213(4) .
N3 O3 1.259(4) .
N3 O2 1.271(4) .
O1 Zn1 2.121(3) 5_767
